data_7235773
loop_
_publ_author_name
'Choi, Aram'
'Kim, Yun Kyeong'
'Kim, Tae Kyung'
'Kwon, Mi-Sook'
'Lee, Kyu Tae'
'Moon, Hoi Ri'

_publ_section_title
;
 4,4&#x2032;-Biphenyldicarboxylate sodium coordination compounds as anodes
 for Na-ion batteries
;
_journal_issue 36
_journal_name_full 'J. Mater. Chem. A'
_journal_page_first 14986
_journal_paper_doi 10.1039/C4TA02424A
_journal_volume 2
_journal_year 2014
_chemical_formula_sum 'C14 H8 Na2 O5'
_chemical_formula_weight 302.18
_space_group_IT_number 14
_space_group_name_Hall '-P 2ybc'
_space_group_name_H-M_alt 'P 1 21/c 1'
_symmetry_cell_setting monoclinic
_symmetry_Int_Tables_number 14
_symmetry_space_group_name_Hall '-P 2ybc'
_symmetry_space_group_name_H-M 'P 1 21/c 1'
_atom_sites_solution_hydrogens geom
_atom_sites_solution_primary direct
_atom_sites_solution_secondary difmap
_audit_conform_dict_location ftp://ftp.iucr.org/pub/cif_core.dic
_audit_conform_dict_name cif_core.dic
_audit_conform_dict_version 2.3
_audit_creation_date 2013-06-12T15:13:41-00:00
_audit_creation_method 'WinGX routine CIF_UPDATE'
_cell_angle_alpha 90
_cell_angle_beta 92.70(3)
_cell_angle_gamma 90
_cell_formula_units_Z 4
_cell_length_a 27.720(6)
_cell_length_b 5.8060(12)
_cell_length_c 7.5530(15)
_cell_measurement_temperature 95(2)
_cell_volume 1214.2(4)
_computing_structure_refinement 'SHELXL-97 (Sheldrick, 1997)'
_diffrn_ambient_temperature 95(2)
_diffrn_measured_fraction_theta_full 0.986
_diffrn_measured_fraction_theta_max 0.849
_diffrn_radiation_monochromator graphite
_diffrn_radiation_wavelength 0.64999
_diffrn_reflns_av_R_equivalents 0.0448
_diffrn_reflns_av_unetI/netI 0.0326
_diffrn_reflns_limit_h_max 41
_diffrn_reflns_limit_h_min -42
_diffrn_reflns_limit_k_max 8
_diffrn_reflns_limit_k_min -8
_diffrn_reflns_limit_l_max 12
_diffrn_reflns_limit_l_min -12
_diffrn_reflns_number 16907
_diffrn_reflns_theta_full 25
_diffrn_reflns_theta_max 33.36
_diffrn_reflns_theta_min 3.28
_exptl_absorpt_coefficient_mu 0.185
_exptl_absorpt_correction_type none
_exptl_crystal_colour 'pale yellow'
_exptl_crystal_density_diffrn 1.653
_exptl_crystal_density_method 'not measured'
_exptl_crystal_description block
_exptl_crystal_F_000 616
_exptl_crystal_size_max 0.2
_exptl_crystal_size_mid 0.1
_exptl_crystal_size_min 0.1
_refine_diff_density_max 0.869
_refine_diff_density_min -0.364
_refine_diff_density_rms 0.078
_refine_ls_extinction_method none
_refine_ls_goodness_of_fit_ref 1.026
_refine_ls_hydrogen_treatment riding
_refine_ls_matrix_type full
_refine_ls_number_parameters 190
_refine_ls_number_reflns 5223
_refine_ls_number_restraints 0
_refine_ls_restrained_S_all 1.026
_refine_ls_R_factor_all 0.0374
_refine_ls_R_factor_gt 0.035
_refine_ls_shift/su_max 0.001
_refine_ls_shift/su_mean 0
_refine_ls_structure_factor_coef Fsqd
_refine_ls_weighting_details 'calc w=1/[\s^2^(Fo^2^)+(0.0504P)^2^+0.7811P] where P=(Fo^2^+2Fc^2^)/3'
_refine_ls_weighting_scheme calc
_refine_ls_wR_factor_gt 0.0982
_refine_ls_wR_factor_ref 0.0997
_reflns_number_gt 4824
_reflns_number_total 5223
_reflns_threshold_expression >2sigma(I)
_cod_data_source_file c4ta02424a1.cif
_cod_data_source_block NaMOF-LT
_cod_depositor_comments
;
The following automatic conversions were performed:

data item '_symmetry_cell_setting' value 'Monoclinic' was changed to
'monoclinic' in accordance with the
/home/saulius/struct/COD-crude-data/automatic-downloads/DataCite-retrospective/RSC/depositions/lib/dictionaries/cif_core.dic
dictionary named 'cif_core.dic' version 2.4.2 last updated on
2011-04-26.

Automatic conversion script
Id: cif_fix_values 6909 2019-04-08 15:41:33Z antanas 
;
_cod_original_sg_symbol_H-M 'P 21/c'
_cod_database_code 7235773

loop_
_symmetry_equiv_pos_as_xyz
'x, y, z'
'-x, y+1/2, -z+1/2'
'-x, -y, -z'
'x, -y-1/2, z-1/2'

loop_
_atom_site_label
_atom_site_type_symbol
_atom_site_fract_x
_atom_site_fract_y
_atom_site_fract_z
_atom_site_U_iso_or_equiv
_atom_site_adp_type
_atom_site_occupancy
_atom_site_symmetry_multiplicity
_atom_site_calc_flag
_atom_site_refinement_flags
O2 O 0.30981(2) 0.19507(10) 0.75495(8) 0.00645(10) Uani 1 1 d .
OW1 O 0.25016(2) -0.03371(10) 0.51187(7) 0.00619(10) Uani 1 1 d .
Na1 Na 0.283726(12) -0.13589(6) 0.88579(4) 0.00506(7) Uani 1 1 d .
Na2 Na 0.223402(12) 0.40623(6) 0.72914(4) 0.00521(7) Uani 1 1 d .
O4 O 0.18667(2) -0.22998(10) 0.73717(8) 0.00670(10) Uani 1 1 d .
O1 O 0.30637(2) -0.43384(10) 0.67982(7) 0.00502(10) Uani 1 1 d .
O3 O 0.20585(2) 0.07292(10) 0.90797(8) 0.00538(10) Uani 1 1 d .
C1 C 0.32814(2) 0.39322(12) 0.74728(9) 0.00294(11) Uani 1 1 d .
C5 C 0.47477(2) 0.48536(12) 0.96330(9) 0.00305(11) Uani 1 1 d .
C3 C 0.40206(3) 0.25237(13) 0.92100(10) 0.00491(11) Uani 1 1 d .
H3 H 0.3857 0.1113 0.9394 0.006 Uiso 1 1 calc R
C6 C 0.45103(3) 0.65996(13) 0.86395(10) 0.00561(12) Uani 1 1 d .
H6 H 0.4676 0.7996 0.8422 0.007 Uiso 1 1 calc R
C2 C 0.37873(2) 0.42770(12) 0.82446(9) 0.00279(11) Uani 1 1 d .
C10 C 0.10733(3) 0.14760(13) 0.97549(10) 0.00594(12) Uani 1 1 d .
H10 H 0.1294 0.2675 1.0072 0.007 Uiso 1 1 calc R
C9 C 0.12349(2) -0.04582(12) 0.88604(9) 0.00329(11) Uani 1 1 d .
C4 C 0.44905(3) 0.28123(13) 0.99092(10) 0.00553(12) Uani 1 1 d .
H4 H 0.464 0.1606 1.0585 0.007 Uiso 1 1 calc R
C12 C 0.02564(2) -0.00824(12) 0.97524(9) 0.00339(11) Uani 1 1 d .
C14 C 0.09035(3) -0.21822(14) 0.83861(11) 0.00740(13) Uani 1 1 d .
H14 H 0.1006 -0.3492 0.7751 0.009 Uiso 1 1 calc R
C11 C 0.05918(3) 0.16682(13) 1.01884(11) 0.00641(12) Uani 1 1 d .
H11 H 0.0488 0.3005 1.0789 0.008 Uiso 1 1 calc R
C13 C 0.04236(3) -0.20012(14) 0.88355(11) 0.00783(13) Uani 1 1 d .
H13 H 0.0205 -0.3205 0.8514 0.009 Uiso 1 1 calc R
C8 C 0.17553(2) -0.07043(12) 0.84115(9) 0.00317(11) Uani 1 1 d .
C7 C 0.40367(3) 0.63262(13) 0.79664(10) 0.00516(12) Uani 1 1 d .
H7 H 0.3883 0.7541 0.7315 0.006 Uiso 1 1 calc R

loop_
_atom_site_aniso_label
_atom_site_aniso_U_11
_atom_site_aniso_U_22
_atom_site_aniso_U_33
_atom_site_aniso_U_23
_atom_site_aniso_U_13
_atom_site_aniso_U_12
O2 0.0054(2) 0.0054(2) 0.0084(2) 0.00112(18) -0.00136(17) -0.00383(17)
OW1 0.0073(2) 0.0064(2) 0.0048(2) 0.00019(17) -0.00005(17) -0.00055(17)
Na1 0.00623(14) 0.00383(14) 0.00511(13) 0.00015(10) 0.00025(10) -0.00054(10)
Na2 0.00515(14) 0.00465(14) 0.00579(13) 0.00030(10) -0.00010(10) -0.00053(10)
O4 0.0053(2) 0.0061(2) 0.0089(2) -0.00233(18) 0.00284(17) 0.00109(17)
O1 0.0037(2) 0.0058(2) 0.0054(2) 0.00125(17) -0.00129(16) 0.00138(16)
O3 0.0027(2) 0.0059(2) 0.0074(2) 0.00012(17) 0.00005(16) -0.00198(16)
C1 0.0021(2) 0.0045(3) 0.0022(2) -0.0002(2) 0.00029(18) -0.00057(19)
C5 0.0022(2) 0.0031(3) 0.0038(2) 0.0002(2) -0.00079(18) -0.00065(18)
C3 0.0033(3) 0.0043(3) 0.0070(3) 0.0023(2) -0.0016(2) -0.00177(19)
C6 0.0039(3) 0.0033(3) 0.0094(3) 0.0021(2) -0.0024(2) -0.00156(19)
C2 0.0018(2) 0.0032(3) 0.0034(2) -0.0001(2) -0.00034(19) -0.00051(18)
C10 0.0029(3) 0.0043(3) 0.0108(3) -0.0018(2) 0.0020(2) -0.0007(2)
C9 0.0013(2) 0.0044(3) 0.0042(2) -0.0001(2) 0.00035(19) 0.00029(19)
C4 0.0036(3) 0.0046(3) 0.0081(3) 0.0031(2) -0.0022(2) -0.0017(2)
C12 0.0014(2) 0.0048(3) 0.0040(2) -0.0003(2) 0.00037(19) 0.00049(19)
C14 0.0026(3) 0.0087(3) 0.0111(3) -0.0063(2) 0.0021(2) -0.0012(2)
C11 0.0030(3) 0.0040(3) 0.0125(3) -0.0024(2) 0.0026(2) -0.00011(19)
C13 0.0025(3) 0.0097(3) 0.0114(3) -0.0071(2) 0.0019(2) -0.0016(2)
C8 0.0016(2) 0.0041(3) 0.0038(2) 0.0015(2) 0.00056(19) 0.00074(18)
C7 0.0038(3) 0.0035(3) 0.0079(3) 0.0011(2) -0.0022(2) -0.00063(19)

loop_
_atom_type_symbol
_atom_type_description
_atom_type_scat_dispersion_real
_atom_type_scat_dispersion_imag
_atom_type_scat_source
C C 0.0033 0.0016 'International Tables Vol C Tables 4.2.6.8 and 6.1.1.4'
H H 0 0 'International Tables Vol C Tables 4.2.6.8 and 6.1.1.4'
Na Na 0.0362 0.0249 'International Tables Vol C Tables 4.2.6.8 and 6.1.1.4'
O O 0.0106 0.006 'International Tables Vol C Tables 4.2.6.8 and 6.1.1.4'

loop_
_geom_angle_atom_site_label_1
_geom_angle_atom_site_label_2
_geom_angle_atom_site_label_3
_geom_angle
_geom_angle_site_symmetry_1
_geom_angle_site_symmetry_3
C1 O2 Na1 157.04(5) . .
C1 O2 Na2 86.58(5) . .
Na1 O2 Na2 96.63(3) . .
Na2 OW1 Na1 90.17(3) 4_565 4
Na2 OW1 Na1 173.00(3) 4_565 .
Na1 OW1 Na1 96.26(2) 4 .
O2 Na1 O1 100.96(3) . 4_556
O2 Na1 OW1 175.06(3) . 4_556
O1 Na1 OW1 81.30(3) 4_556 4_556
O2 Na1 O1 102.98(3) . .
O1 Na1 O1 132.26(3) 4_556 .
OW1 Na1 O1 78.32(3) 4_556 .
O2 Na1 O3 85.01(3) . .
O1 Na1 O3 92.69(3) 4_556 .
OW1 Na1 O3 90.52(3) 4_556 .
O1 Na1 O3 129.89(3) . .
O2 Na1 O4 107.15(3) . .
O1 Na1 O4 127.25(3) 4_556 .
OW1 Na1 O4 68.16(2) 4_556 .
O1 Na1 O4 83.20(3) . .
O3 Na1 O4 47.93(2) . .
O2 Na1 OW1 61.13(2) . .
O1 Na1 OW1 158.34(2) 4_556 .
OW1 Na1 OW1 115.63(3) 4_556 .
O1 Na1 OW1 67.34(2) . .
O3 Na1 OW1 74.62(3) . .
O4 Na1 OW1 55.51(3) . .
O2 Na1 C8 100.24(3) . .
O1 Na1 C8 107.90(4) 4_556 .
OW1 Na1 C8 74.85(2) 4_556 .
O1 Na1 C8 107.62(3) . .
O3 Na1 C8 24.209(19) . .
O4 Na1 C8 24.434(19) . .
OW1 Na1 C8 66.88(3) . .
O2 Na1 Na2 132.80(2) . 1_545
O1 Na1 Na2 126.14(2) 4_556 1_545
OW1 Na1 Na2 44.845(19) 4_556 1_545
O1 Na1 Na2 49.01(2) . 1_545
O3 Na1 Na2 89.44(2) . 1_545
O4 Na1 Na2 43.523(16) . 1_545
OW1 Na1 Na2 72.19(2) . 1_545
C8 Na1 Na2 65.29(2) . 1_545
O2 Na1 Na2 100.10(3) . 4_566
O1 Na1 Na2 47.53(2) 4_556 4_566
OW1 Na1 Na2 78.13(2) 4_556 4_566
O1 Na1 Na2 155.96(2) . 4_566
O3 Na1 Na2 45.78(2) . 4_566
O4 Na1 Na2 83.68(2) . 4_566
OW1 Na1 Na2 119.80(2) . 4_566
C8 Na1 Na2 61.20(3) . 4_566
Na2 Na1 Na2 108.989(19) 1_545 4_566
O2 Na1 Na2 45.74(2) . .
O1 Na1 Na2 104.71(2) 4_556 .
OW1 Na1 Na2 129.52(2) 4_556 .
O1 Na1 Na2 121.56(2) . .
O3 Na1 Na2 39.914(18) . .
O4 Na1 Na2 69.18(2) . .
OW1 Na1 Na2 54.434(17) . .
C8 Na1 Na2 55.365(18) . .
Na2 Na1 Na2 110.55(2) 1_545 .
Na2 Na1 Na2 71.568(14) 4_566 .
O2 Na1 Na1 81.76(2) . 4
O1 Na1 Na1 162.012(19) 4_556 4
OW1 Na1 Na1 97.44(2) 4_556 4
O1 Na1 Na1 31.599(16) . 4
O3 Na1 Na1 105.28(3) . 4
O4 Na1 Na1 67.42(3) . 4
OW1 Na1 Na1 35.760(15) . 4
C8 Na1 Na1 88.89(3) . 4
Na2 Na1 Na1 54.722(17) 1_545 4
Na2 Na1 Na1 149.987(13) 4_566 4
Na2 Na1 Na1 90.002(18) . 4
O4 Na2 OW1 79.14(3) 1_565 4_566
O4 Na2 O3 127.29(3) 1_565 .
OW1 Na2 O3 78.92(3) 4_566 .
O4 Na2 O3 85.13(3) 1_565 4_565
OW1 Na2 O3 157.38(3) 4_566 4_565
O3 Na2 O3 123.70(2) . 4_565
O4 Na2 O1 94.14(3) 1_565 1_565
OW1 Na2 O1 76.54(3) 4_566 1_565
O3 Na2 O1 125.77(3) . 1_565
O3 Na2 O1 88.60(3) 4_565 1_565
O4 Na2 O2 142.59(2) 1_565 .
OW1 Na2 O2 80.54(3) 4_566 .
O3 Na2 O2 78.29(3) . .
O3 Na2 O2 103.21(3) 4_565 .
O1 Na2 O2 50.50(2) 1_565 .
O4 Na2 C1 117.17(2) 1_565 .
OW1 Na2 C1 72.10(3) 4_566 .
O3 Na2 C1 100.36(3) . .
O3 Na2 C1 101.49(4) 4_565 .
O1 Na2 C1 25.81(2) 1_565 .
O2 Na2 C1 25.695(19) . .
O4 Na2 Na1 58.88(2) 1_565 1_565
OW1 Na2 Na1 44.988(19) 4_566 1_565
O3 Na2 Na1 123.41(2) . 1_565
O3 Na2 Na1 112.63(2) 4_565 1_565
O1 Na2 Na1 46.577(18) 1_565 1_565
O2 Na2 Na1 84.70(2) . 1_565
C1 Na2 Na1 61.26(2) . 1_565
O4 Na2 Na1 84.09(2) 1_565 4_565
OW1 Na2 Na1 114.96(2) 4_566 4_565
O3 Na2 Na1 148.44(2) . 4_565
O3 Na2 Na1 46.60(2) 4_565 4_565
O1 Na2 Na1 42.57(2) 1_565 4_565
O2 Na2 Na1 76.54(3) . 4_565
C1 Na2 Na1 61.46(3) . 4_565
Na1 Na2 Na1 72.714(15) 1_565 4_565
O4 Na2 Na1 160.00(2) 1_565 .
OW1 Na2 Na1 81.94(2) 4_566 .
O3 Na2 Na1 41.232(19) . .
O3 Na2 Na1 114.84(2) 4_565 .
O1 Na2 Na1 87.67(2) 1_565 .
O2 Na2 Na1 37.636(16) . .
C1 Na2 Na1 61.994(19) . .
Na1 Na2 Na1 110.55(2) 1_565 .
Na1 Na2 Na1 109.961(18) 4_565 .
O4 Na2 Na2 115.56(2) 1_565 4_565
OW1 Na2 Na2 160.602(18) 4_566 4_565
O3 Na2 Na2 99.51(2) . 4_565
O3 Na2 Na2 30.565(15) 4_565 4_565
O1 Na2 Na2 89.28(3) 1_565 4_565
O2 Na2 Na2 80.22(3) . 4_565
C1 Na2 Na2 89.35(3) . 4_565
Na1 Na2 Na2 130.162(17) 1_565 4_565
Na1 Na2 Na2 57.642(16) 4_565 4_565
Na1 Na2 Na2 84.35(2) . 4_565
O4 Na2 Na2 110.36(2) 1_565 4_566
OW1 Na2 Na2 47.923(19) 4_566 4_566
O3 Na2 Na2 31.013(16) . 4_566
O3 Na2 Na2 154.66(2) 4_565 4_566
O1 Na2 Na2 109.34(3) 1_565 4_566
O2 Na2 Na2 77.01(3) . 4_566
C1 Na2 Na2 89.35(3) . 4_566
Na1 Na2 Na2 92.68(2) 1_565 4_566
Na1 Na2 Na2 150.770(12) 4_565 4_566
Na1 Na2 Na2 50.790(16) . 4_566
Na2 Na2 Na2 128.68(2) 4_565 4_566
C8 O4 Na2 142.74(5) . 1_545
C8 O4 Na1 82.62(5) . .
Na2 O4 Na1 77.60(2) 1_545 .
C1 O1 Na1 128.85(5) 1_545 4
C1 O1 Na1 116.09(5) 1_545 .
Na1 O1 Na1 115.05(3) 4 .
C1 O1 Na2 93.97(5) 1_545 1_545
Na1 O1 Na2 89.90(3) 4 1_545
Na1 O1 Na2 84.42(3) . 1_545
C8 O3 Na2 116.64(5) . .
C8 O3 Na2 121.44(5) . 4_566
Na2 O3 Na2 118.42(3) . 4_566
C8 O3 Na1 102.35(5) . .
Na2 O3 Na1 98.85(3) . .
Na2 O3 Na1 87.62(3) 4_566 .
O2 C1 O1 123.83(7) . 1_565
O2 C1 C2 118.28(6) . .
O1 C1 C2 117.89(6) 1_565 .
O2 C1 Na2 67.73(4) . .
O1 C1 Na2 60.22(4) 1_565 .
C2 C1 Na2 157.84(5) . .
C4 C5 C6 117.39(7) . .
C4 C5 C5 121.03(8) . 3_667
C6 C5 C5 121.59(8) . 3_667
C4 C3 C2 120.89(7) . .
C7 C6 C5 121.42(7) . .
C3 C2 C7 118.69(6) . .
C3 C2 C1 120.40(6) . .
C7 C2 C1 120.88(6) . .
C11 C10 C9 120.73(7) . .
C14 C9 C10 118.67(7) . .
C14 C9 C8 120.08(6) . .
C10 C9 C8 121.25(6) . .
C3 C4 C5 121.18(7) . .
C13 C12 C11 117.37(7) . .
C13 C12 C12 121.10(8) . 3_557
C11 C12 C12 121.53(8) . 3_557
C13 C14 C9 120.58(7) . .
C10 C11 C12 121.14(7) . .
C14 C13 C12 121.49(7) . .
O4 C8 O3 123.45(7) . .
O4 C8 C9 118.39(6) . .
O3 C8 C9 118.15(6) . .
O4 C8 Na1 72.95(4) . .
O3 C8 Na1 53.44(4) . .
C9 C8 Na1 160.53(5) . .
C6 C7 C2 120.42(7) . .

loop_
_geom_bond_atom_site_label_1
_geom_bond_atom_site_label_2
_geom_bond_distance
_geom_bond_site_symmetry_2
O2 C1 1.2602(9) .
O2 Na1 2.2933(8) .
O2 Na2 2.6896(8) .
OW1 Na2 2.3470(8) 4_565
OW1 Na1 2.3529(8) 4
OW1 Na1 2.9910(10) .
Na1 O1 2.3148(8) 4_556
Na1 OW1 2.3529(8) 4_556
Na1 O1 2.4288(8) .
Na1 O3 2.4884(8) .
Na1 O4 2.9174(10) .
Na1 C8 3.0263(10) .
Na1 Na2 3.3282(7) 1_545
Na1 Na2 3.4218(9) 4_566
Na1 Na2 3.7304(8) .
Na1 Na1 4.0022(7) 4
Na2 O4 2.3467(8) 1_565
Na2 OW1 2.3470(8) 4_566
Na2 O3 2.4225(8) .
Na2 O3 2.4545(8) 4_565
Na2 O1 2.5241(8) 1_565
Na2 C1 2.9012(10) .
Na2 Na1 3.3282(7) 1_565
Na2 Na1 3.4218(9) 4_565
Na2 Na2 4.1896(8) 4_565
Na2 Na2 4.1896(8) 4_566
O4 C8 1.2622(9) .
O4 Na2 2.3467(8) 1_545
O1 C1 1.2662(9) 1_545
O1 Na1 2.3148(8) 4
O1 Na2 2.5241(8) 1_545
O3 C8 1.2703(9) .
O3 Na2 2.4545(9) 4_566
C1 O1 1.2662(9) 1_565
C1 C2 1.5064(10) .
C5 C4 1.4037(10) .
C5 C6 1.4060(11) .
C5 C5 1.4901(14) 3_667
C3 C4 1.3923(10) .
C3 C2 1.3935(10) .
C6 C7 1.3942(11) .
C2 C7 1.3969(10) .
C10 C11 1.3937(11) .
C10 C9 1.3952(10) .
C9 C14 1.3939(11) .
C9 C8 1.5042(10) .
C12 C13 1.4021(11) .
C12 C11 1.4061(11) .
C12 C12 1.4900(14) 3_557
C14 C13 1.3923(11) .
